data_4000096
loop_
_publ_author_name
'Ok, Kang Min'
'Halasyamani, P. Shiv'

_publ_section_title
;
 New Tellurites: Syntheses, Structures, and Characterization of
 K2Te4O9&#x00B7;3.2H2O, KGaTe6O14, and KGaTe2O6&#x00B7;1.8H2O
;
_journal_coden_ASTM CMATEX
_journal_issue 11
_journal_name_full 'Chemistry of Materials'
_journal_page_first 4278
_journal_page_last 4284
_journal_paper_doi 10.1021/cm0103489
_journal_volume 13
_journal_year 2001
_chemical_formula_moiety 'Ga1 K1 O7.8 Te2 H3.6'
_chemical_formula_structural 'K GA TE2 O7.8 H3.6'
_chemical_formula_sum 'Ga H3.6 K O7.8 Te2'
_chemical_formula_weight 492.42
_space_group_IT_number 2
_space_group_name_Hall '-P 1'
_space_group_name_H-M_alt 'P -1'
_symmetry_cell_setting triclinic
_symmetry_Int_Tables_number 2
_symmetry_space_group_name_Hall '-P 1'
_symmetry_space_group_name_H-M 'P -1'
_atom_sites_solution_hydrogens geom
_atom_sites_solution_primary direct
_atom_sites_solution_secondary difmap
_cell_angle_alpha 115.3950(10)
_cell_angle_beta 93.9730(10)
_cell_angle_gamma 116.0110(10)
_cell_formula_units_Z 3
_cell_length_a 8.8361(6)
_cell_length_b 9.1648(6)
_cell_length_c 9.9531(7)
_cell_measurement_reflns_used 25
_cell_measurement_temperature 293.0(2)
_cell_measurement_theta_max 0
_cell_measurement_theta_min 0
_cell_measurement_wavelength 0.71073
_cell_volume 620.63(7)
_exptl_crystal_colour colorless
_exptl_crystal_density_diffrn 3.949
_exptl_crystal_density_method 'not measured'
_exptl_crystal_description prism
_exptl_crystal_F_000 654
_exptl_crystal_size_max 0.12
_exptl_crystal_size_mid 0.10
_exptl_crystal_size_min 0.08
_refine_diff_density_max 1.336
_refine_diff_density_min -0.955
_refine_diff_density_rms 0.195
_refine_ls_extinction_coef 0.0030(3)
_refine_ls_extinction_expression Fc^*^=kFc[1+0.001xFc^2^\l^3^/sin(2\q)]^-1/4^
_refine_ls_extinction_method SHELXL
_refine_ls_goodness_of_fit_ref 1.114
_refine_ls_hydrogen_treatment mixed
_refine_ls_matrix_type full
_refine_ls_number_parameters 167
_refine_ls_number_reflns 2638
_refine_ls_number_restraints 0
_refine_ls_restrained_S_all 1.114
_refine_ls_R_factor_all 0.0271
_refine_ls_R_factor_gt 0.0234
_refine_ls_shift/su_max 0.001
_refine_ls_shift/su_mean 0
_refine_ls_structure_factor_coef Fsqd
_refine_ls_weighting_details 'calc w=1/[\s^2^(Fo^2^)+(0.0369P)^2^+1.3823P] where P=(Fo^2^+2Fc^2^)/3'
_refine_ls_weighting_scheme calc
_refine_ls_wR_factor_gt 0.0619
_refine_ls_wR_factor_ref 0.0632
_cod_original_formula_sum 'Ga K O7.8 Te2 H3.6'
_cod_database_code 4000096

loop_
_symmetry_equiv_pos_as_xyz
'x, y, z'
'-x, -y, -z'

loop_
_atom_site_label
_atom_site_type_symbol
_atom_site_fract_x
_atom_site_fract_y
_atom_site_fract_z
_atom_site_U_iso_or_equiv
_atom_site_adp_type
_atom_site_occupancy
_atom_site_symmetry_multiplicity
_atom_site_calc_flag
_atom_site_refinement_flags
_atom_site_disorder_assembly
_atom_site_disorder_group
K1 K 1.31013(18) -0.1291(2) 0.76858(16) 0.0291(3) Uani 1 1 d . . .
K2 K 1.5 -0.5 0.5 0.0313(4) Uani 1 2 d S . .
Te1 Te 0.93500(4) -0.07096(4) 0.80018(4) 0.01183(10) Uani 1 1 d . . .
Te2 Te 1.39160(4) -0.67654(4) 0.78633(4) 0.01164(10) Uani 1 1 d . . .
Te3 Te 0.96851(4) -0.64288(4) 0.78448(4) 0.01165(10) Uani 1 1 d . . .
Ga1 Ga 1 -1 0.5 0.01107(16) Uani 1 2 d S . .
Ga2 Ga 0.80418(7) -0.37648(8) 0.90870(6) 0.01102(13) Uani 1 1 d . . .
O1 O 1.1473(5) 0.1119(5) 0.9704(4) 0.0149(7) Uani 1 1 d . . .
O2 O 1.3137(5) -0.5483(5) 0.9426(4) 0.0162(7) Uani 1 1 d . . .
O3 O 1.5668(5) -0.4641(5) 0.7881(4) 0.0140(7) Uani 1 1 d . . .
O4 O 0.8618(5) -0.8941(5) 0.6200(4) 0.0166(7) Uani 1 1 d . . .
O5 O 0.9702(5) -0.6977(5) 0.9487(4) 0.0157(7) Uani 1 1 d . . .
O6 O 0.7599(5) -0.6336(5) 0.7780(4) 0.0146(7) Uani 1 1 d . . .
O7 O 0.9321(5) -0.2866(5) 0.7790(4) 0.0138(7) Uani 1 1 d . . .
O8 O 1.2192(5) -0.7443(5) 0.6149(4) 0.0155(7) Uani 1 1 d . . .
O9 O 1.0622(5) -0.0531(5) 0.6582(4) 0.0170(8) Uani 1 1 d . . .
O10 O 1.1812(7) -0.4924(7) 0.5558(5) 0.0299(11) Uani 0.9 1 d P . .
O11 O 1.3741(7) -0.1875(7) 1.0065(6) 0.0308(11) Uani 0.9 1 d P . .
O12 O 0.4982(6) -1.1544(7) 0.5510(6) 0.0317(11) Uani 0.9 1 d P . .

loop_
_atom_site_aniso_label
_atom_site_aniso_U_11
_atom_site_aniso_U_22
_atom_site_aniso_U_33
_atom_site_aniso_U_23
_atom_site_aniso_U_13
_atom_site_aniso_U_12
K1 0.0280(7) 0.0267(7) 0.0314(7) 0.0138(6) 0.0066(6) 0.0146(6)
K2 0.0337(11) 0.0399(11) 0.0232(9) 0.0203(9) 0.0088(8) 0.0173(9)
Te1 0.01159(17) 0.01228(17) 0.01100(17) 0.00645(13) 0.00315(12) 0.00531(14)
Te2 0.01119(17) 0.01234(17) 0.01193(17) 0.00655(13) 0.00402(12) 0.00613(14)
Te3 0.01248(17) 0.01258(17) 0.01120(17) 0.00656(13) 0.00464(12) 0.00691(14)
Ga1 0.0119(4) 0.0117(4) 0.0089(4) 0.0055(3) 0.0035(3) 0.0054(3)
Ga2 0.0111(3) 0.0116(3) 0.0101(3) 0.0057(2) 0.0036(2) 0.0054(2)
O1 0.0166(18) 0.0124(17) 0.0124(17) 0.0045(14) 0.0025(14) 0.0071(15)
O2 0.0159(18) 0.022(2) 0.0157(18) 0.0113(16) 0.0101(15) 0.0118(16)
O3 0.0109(17) 0.0141(18) 0.0164(18) 0.0102(15) 0.0033(14) 0.0039(15)
O4 0.0167(18) 0.0165(19) 0.0130(17) 0.0045(15) 0.0046(14) 0.0090(16)
O5 0.0148(18) 0.0201(19) 0.0142(17) 0.0114(15) 0.0048(14) 0.0080(16)
O6 0.0117(17) 0.0131(17) 0.0152(18) 0.0048(14) 0.0013(14) 0.0065(15)
O7 0.0184(18) 0.0099(17) 0.0151(17) 0.0069(14) 0.0074(14) 0.0079(15)
O8 0.0122(17) 0.0163(18) 0.0139(18) 0.0081(15) 0.0009(14) 0.0045(15)
O9 0.0197(19) 0.024(2) 0.0147(18) 0.0141(16) 0.0084(15) 0.0128(17)
O10 0.048(3) 0.020(2) 0.017(2) 0.0066(19) 0.008(2) 0.019(2)
O11 0.028(3) 0.023(2) 0.037(3) 0.019(2) 0.007(2) 0.006(2)
O12 0.027(3) 0.032(3) 0.030(3) 0.015(2) 0.011(2) 0.011(2)
